data_2104678
loop_
_publ_author_name
'Derollez, Patrick'
'Dudognon, Emeline'
'Affouard, Fr\'ed\'eric'
'Dan\`ede, Florence'
'Correia, Nat\'alia T.'
'Descamps, Marc'

_publ_section_title
;
 <i>Ab initio</i> structure determination of phase II of racemic
 ibuprofen by X-ray powder diffraction
;
_journal_coeditor_code WS5072
_journal_issue 1
_journal_name_full 'Acta Crystallographica Section B'
_journal_page_first 76
_journal_page_last 80
_journal_paper_doi 10.1107/S0108768109047363
_journal_volume 66
_journal_year 2010
_chemical_formula_moiety 'C13 H18 O2'
_chemical_formula_sum 'C13 H18 O2'
_chemical_formula_weight 206.28
_chemical_name_common ibuprofen
_chemical_name_systematic ' ?'
_space_group_IT_number 14
_symmetry_cell_setting monoclinic
_symmetry_space_group_name_Hall '-P 2ybc'
_symmetry_space_group_name_H-M 'P 1 21/c 1'
_cell_angle_alpha 90.00000
_cell_angle_beta 94.873(4)
_cell_angle_gamma 90.00000
_cell_formula_units_Z 4
_cell_length_a 12.3794(9)
_cell_length_b 5.8723(5)
_cell_length_c 17.5615(15)
_cell_measurement_temperature 258
_cell_volume 1272.03(18)
_computing_structure_refinement FULLPROF
_diffrn_measurement_device_type 'Inel CPS120'
_diffrn_radiation_type X-ray
_diffrn_radiation_wavelength 1.540560
_exptl_absorpt_coefficient_mu 0.562
_exptl_crystal_density_diffrn 1.077
_pd_char_colour white
_pd_instr_location ' ?'
_pd_meas_2theta_range_inc 0.015002
_pd_meas_2theta_range_max 113.82300
_pd_meas_2theta_range_min 0.15300
_pd_meas_number_of_points 7579
_pd_meas_scan_method fixed
_pd_proc_2theta_range_inc 0.015002
_pd_proc_2theta_range_max 113.8792
_pd_proc_2theta_range_min 0.2092
_pd_proc_ls_background_function 'linear interpolation between selected points'
_pd_proc_ls_pref_orient_corr ' ?'
_pd_proc_ls_profile_function pseudo-Voigt
_pd_proc_ls_prof_R_factor 0.040009
_pd_proc_ls_prof_wR_expected 0.12564
_pd_proc_ls_prof_wR_factor 0.056337
_pd_proc_wavelength 1.540560
_pd_spec_mounting ' 0.7 mm diameter Lindemann capillary'
_pd_spec_mount_mode transmission
_pd_spec_shape cylinder
_refine_ls_goodness_of_fit_all 20.1
_refine_ls_number_parameters 59
_refine_ls_number_reflns 2063
_refine_ls_number_restraints 35
_cod_data_source_file ws5072.cif
_cod_data_source_block ibuprofen
_cod_depositor_comments
;
The following automatic conversions were performed:
'_symmetry_cell_setting' value 'Monoclinic' changed to 'monoclinic'
according to '/home/saulius/struct/CIF-dictionaries/cif_core.dic'
dictionary named 'cif_core.dic' version 2.4.1 from 2010-06-29.

Automatic conversion script
Id: cif_fix_enum 1527 2010-12-29 10:47:43Z saulius 

The following automatic conversions were performed:

'_symmetry_cell_setting' value 'Monoclinic' changed to 'monoclinic'
according to /home/saulius/struct/CIF-dictionaries/cif_core.dic
dictionary named 'cif_core.dic' version 2.4.1 from 2010-06-29.

Automatic conversion script
Id: cif_fix_values 1715 2011-07-08 13:25:40Z adriana 
;
_cod_original_sg_symbol_H-M 'P 21/c'
_cod_database_code 2104678

loop_
_symmetry_equiv_pos_as_xyz
x,y,z
-x,y+1/2,-z+1/2
-x,-y,-z
x,-y+1/2,z+1/2

loop_
_atom_site_type_symbol
_atom_site_label
_atom_site_fract_x
_atom_site_fract_y
_atom_site_fract_z
_atom_site_U_iso_or_equiv
_atom_site_adp_type
_atom_site_occupancy
C C1 0.5572(6) 0.6766(19) 0.4158(4) 0.00000 Uiso 1.00000
C C2 0.6059(6) 0.8680(12) 0.3731(4) 0.00000 Uiso 1.00000
C C3 0.6963(8) 0.967(2) 0.4240(6) 0.00000 Uiso 1.00000
C C4 0.6641(11) 0.734(4) 0.3179(5) 0.00000 Uiso 1.00000
C C5 0.7604(12) 0.631(4) 0.3441(7) 0.00000 Uiso 1.00000
C C6 0.8130(12) 0.489(3) 0.2963(5) 0.00000 Uiso 1.00000
C C7 0.7692(11) 0.450(3) 0.2225(6) 0.00000 Uiso 1.00000
C C8 0.6729(11) 0.554(3) 0.1962(6) 0.00000 Uiso 1.00000
C C9 0.6204(11) 0.696(3) 0.2439(5) 0.00000 Uiso 1.00000
C C10 0.8061(12) 0.2511(11) 0.1767(6) 0.00000 Uiso 1.00000
C C11 0.8511(5) 0.3890(10) 0.1113(4) 0.00000 Uiso 1.00000
C C12 0.9146(10) 0.1809(16) 0.0890(7) 0.00000 Uiso 1.00000
C C13 0.9565(7) 0.507(2) 0.1420(7) 0.00000 Uiso 1.00000
O O1 0.6004(8) 0.6812(17) 0.4845(4) 0.00000 Uiso 1.00000
O O2 0.4615(5) 0.6338(17) 0.4159(5) 0.00000 Uiso 1.00000
H H1 0.54252 0.59460 0.51577 0.00000 Uiso 1.00000
H H2 0.54247 0.95211 0.34572 0.00000 Uiso 1.00000
H H3 0.69457 0.93109 0.47765 0.00000 Uiso 1.00000
H H4 0.76245 0.93109 0.40258 0.00000 Uiso 1.00000
H H5 0.68509 1.14351 0.42214 0.00000 Uiso 1.00000
H H6 0.79091 0.64412 0.39829 0.00000 Uiso 1.00000
H H7 0.88185 0.41905 0.31802 0.00000 Uiso 1.00000
H H8 0.64266 0.52523 0.14303 0.00000 Uiso 1.00000
H H9 0.55273 0.76436 0.22148 0.00000 Uiso 1.00000
H H10 0.75186 0.17634 0.14443 0.00000 Uiso 1.00000
H H11 0.85372 0.14644 0.21091 0.00000 Uiso 1.00000
H H12 0.79116 0.42036 0.07230 0.00000 Uiso 1.00000
H H13 0.97950 0.16131 0.12476 0.00000 Uiso 1.00000
H H14 0.94623 0.20722 0.04049 0.00000 Uiso 1.00000
H H15 0.86032 0.06455 0.06744 0.00000 Uiso 1.00000
H H16 0.99160 0.58868 0.10212 0.00000 Uiso 1.00000
H H17 0.98938 0.39791 0.18671 0.00000 Uiso 1.00000
H H18 0.95001 0.64061 0.18671 0.00000 Uiso 1.00000

loop_
_atom_type_symbol
_atom_type_scat_dispersion_real
_atom_type_scat_dispersion_imag
_atom_type_scat_source
c 0.01700 0.00900 International_Tables_for_Crystallography_Vol.C(1991)_Tables_6.1.1.4_and_6.1.1.5
o 0.04700 0.03200 International_Tables_for_Crystallography_Vol.C(1991)_Tables_6.1.1.4_and_6.1.1.5
h 0.00000 0.00000 International_Tables_for_Crystallography_Vol.C(1991)_Tables_6.1.1.4_and_6.1.1.5

loop_
_geom_angle_atom_site_label_1
_geom_angle_atom_site_label_2
_geom_angle_atom_site_label_3
_geom_angle_site_symmetry_1
_geom_angle_site_symmetry_2
_geom_angle_site_symmetry_3
_geom_angle
_geom_angle_publ_flag
? ? ? ? ? ? ? ?

loop_
_geom_bond_atom_site_label_1
_geom_bond_atom_site_label_2
_geom_bond_site_symmetry_1
_geom_bond_site_symmetry_2
_geom_bond_distance
_geom_bond_publ_flag
? ? ? ? ? ?

loop_
_geom_contact_atom_site_label_1
_geom_contact_atom_site_label_2
_geom_contact_distance
_geom_contact_site_symmetry_1
_geom_contact_site_symmetry_2
_geom_contact_publ_flag
? ? ? ? ? ?

loop_
_geom_hbond_atom_site_label_D
_geom_hbond_atom_site_label_H
_geom_hbond_atom_site_label_A
_geom_hbond_site_symmetry_D
_geom_hbond_site_symmetry_H
_geom_hbond_site_symmetry_A
_geom_hbond_distance_DH
_geom_hbond_distance_HA
_geom_hbond_distance_DA
_geom_hbond_angle_DHA
_geom_hbond_publ_flag
? ? ? ? ? ? ? ? ? ? ?

loop_
_geom_torsion_atom_site_label_1
_geom_torsion_atom_site_label_2
_geom_torsion_atom_site_label_3
_geom_torsion_atom_site_label_4
_geom_torsion_site_symmetry_1
_geom_torsion_site_symmetry_2
_geom_torsion_site_symmetry_3
_geom_torsion_site_symmetry_4
_geom_torsion
_geom_torsion_publ_flag
? ? ? ? ? ? ? ? ? ?
